data_7153211
loop_
_publ_author_name
'Vijayadas, Kuruppanthara N.'
'Nair, Roshna V.'
'Gawade, Rupesh L.'
'Kotmale, Amol S.'
'Prabhakaran, Panchami'
'Gonnade, Rajesh G.'
'Puranik, Vedavadi G.'
'Rajamohanan, Pattuparambil R.'
'Sanjayan, Gangadhar J.'

_publ_section_title
;
 Ester vs. amide on folding: a case study with a 2-residue synthetic
 peptide.
;
_journal_issue 48
_journal_name_full 'Organic &amp; biomolecular chemistry'
_journal_page_first 8348
_journal_page_last 8356
_journal_paper_doi 10.1039/c3ob41967c
_journal_volume 11
_journal_year 2013
_chemical_absolute_configuration syn
_chemical_formula_moiety 'C25 H34 N2 O5'
_chemical_formula_sum 'C25 H34 N2 O5'
_chemical_formula_weight 442.54
_chemical_name_systematic
;
?
;
_space_group_IT_number 19
_symmetry_cell_setting orthorhombic
_symmetry_space_group_name_Hall 'P 2ac 2ab'
_symmetry_space_group_name_H-M 'P 21 21 21'
_atom_sites_solution_hydrogens geom
_atom_sites_solution_primary direct
_atom_sites_solution_secondary difmap
_audit_creation_method SHELXL-97
_cell_angle_alpha 90.00
_cell_angle_beta 90.00
_cell_angle_gamma 90.00
_cell_formula_units_Z 4
_cell_length_a 7.4115(4)
_cell_length_b 16.5480(9)
_cell_length_c 19.3577(11)
_cell_measurement_reflns_used 8545
_cell_measurement_temperature 100(2)
_cell_measurement_theta_max 30.608
_cell_measurement_theta_min 2.437
_cell_volume 2374.1(2)
_computing_cell_refinement 'SAINT (Bruker, 2003)'
_computing_data_collection 'SMART (Bruker, 2003)'
_computing_data_reduction 'SAINT (Bruker, 2003)'
_computing_molecular_graphics 'ORTEP-3 (Farrugia, 1997)'
_computing_publication_material 'SHELXTL (Bruker, 2003)'
_computing_structure_refinement 'SHELXL97 (Sheldrick, 1997)'
_computing_structure_solution 'SHELXS97 (Sheldrick, 1997)'
_diffrn_ambient_temperature 100(2)
_diffrn_measured_fraction_theta_full 0.998
_diffrn_measured_fraction_theta_max 0.998
_diffrn_measurement_device_type 'Bruker Smart Apex'
_diffrn_measurement_method 'Phi and Omega Scan'
_diffrn_radiation_monochromator graphite
_diffrn_radiation_source 'fine-focus sealed tube'
_diffrn_radiation_type MoK\a
_diffrn_radiation_wavelength 0.71073
_diffrn_reflns_av_R_equivalents 0.0435
_diffrn_reflns_av_sigmaI/netI 0.0384
_diffrn_reflns_limit_h_max 8
_diffrn_reflns_limit_h_min -8
_diffrn_reflns_limit_k_max 19
_diffrn_reflns_limit_k_min -19
_diffrn_reflns_limit_l_max 17
_diffrn_reflns_limit_l_min -23
_diffrn_reflns_number 17494
_diffrn_reflns_theta_full 25.00
_diffrn_reflns_theta_max 25.00
_diffrn_reflns_theta_min 2.10
_exptl_absorpt_coefficient_mu 0.086
_exptl_absorpt_correction_T_max 0.9772
_exptl_absorpt_correction_T_min 0.9486
_exptl_absorpt_correction_type multi-scan
_exptl_absorpt_process_details 'Bruker's SADABS'
_exptl_crystal_colour colourless
_exptl_crystal_density_diffrn 1.238
_exptl_crystal_density_method 'not measured'
_exptl_crystal_description block
_exptl_crystal_F_000 952
_exptl_crystal_size_max 0.62
_exptl_crystal_size_mid 0.59
_exptl_crystal_size_min 0.27
_refine_diff_density_max 0.195
_refine_diff_density_min -0.227
_refine_diff_density_rms 0.038
_refine_ls_abs_structure_details 'Flack H D (1983), Acta Cryst. A39, 876-881'
_refine_ls_abs_structure_Flack -0.2(11)
_refine_ls_extinction_coef 0.0049(10)
_refine_ls_extinction_expression Fc^*^=kFc[1+0.001xFc^2^\l^3^/sin(2\q)]^-1/4^
_refine_ls_extinction_method SHELXL
_refine_ls_goodness_of_fit_ref 1.090
_refine_ls_hydrogen_treatment constr
_refine_ls_matrix_type full
_refine_ls_number_parameters 331
_refine_ls_number_reflns 4176
_refine_ls_number_restraints 1
_refine_ls_restrained_S_all 1.097
_refine_ls_R_factor_all 0.0464
_refine_ls_R_factor_gt 0.0442
_refine_ls_shift/su_max 0.004
_refine_ls_shift/su_mean 0.000
_refine_ls_structure_factor_coef Fsqd
_refine_ls_weighting_details 'calc w=1/[\s^2^(Fo^2^)+(0.0365P)^2^+1.1915P] where P=(Fo^2^+2Fc^2^)/3'
_refine_ls_weighting_scheme calc
_refine_ls_wR_factor_gt 0.1039
_refine_ls_wR_factor_ref 0.1054
_reflns_number_gt 3999
_reflns_number_total 4176
_reflns_threshold_expression >2sigma(I)
_cod_data_source_file c3ob41967c.txt
_cod_data_source_block 9
_cod_original_sg_symbol_H-M P2(1)2(1)2(1)
_cod_database_code 7153211

loop_
_symmetry_equiv_pos_as_xyz
'x, y, z'
'x+1/2, -y+1/2, -z'
'-x, y+1/2, -z+1/2'
'-x+1/2, -y, z+1/2'

loop_
_atom_site_label
_atom_site_type_symbol
_atom_site_fract_x
_atom_site_fract_y
_atom_site_fract_z
_atom_site_U_iso_or_equiv
_atom_site_adp_type
_atom_site_occupancy
_atom_site_symmetry_multiplicity
_atom_site_calc_flag
_atom_site_refinement_flags
_atom_site_disorder_assembly
_atom_site_disorder_group
C1 C 0.8146(3) 0.99019(14) 0.86180(15) 0.0378(6) Uani 1 1 d . . .
C2 C 0.5785(3) 0.94182(14) 0.94216(13) 0.0317(5) Uani 1 1 d . . .
C3 C 0.4656(3) 0.87577(13) 0.95835(12) 0.0255(5) Uani 1 1 d . . .
C4 C 0.3371(3) 0.88365(13) 1.01078(12) 0.0275(5) Uani 1 1 d . . .
H4 H 0.2625 0.8389 1.0222 0.033 Uiso 1 1 calc R . .
C5 C 0.3168(3) 0.95555(14) 1.04632(14) 0.0348(6) Uani 1 1 d . . .
H5 H 0.2311 0.9600 1.0826 0.042 Uiso 1 1 calc R . .
C6 C 0.4229(3) 1.02069(14) 1.02820(16) 0.0430(7) Uani 1 1 d . . .
H6 H 0.4069 1.0707 1.0514 0.052 Uiso 1 1 calc R . .
C7 C 0.5522(3) 1.01462(15) 0.97694(17) 0.0451(7) Uani 1 1 d . . .
H7 H 0.6235 1.0604 0.9654 0.054 Uiso 1 1 calc R . .
C8 C 0.4938(3) 0.79626(12) 0.92382(11) 0.0233(5) Uani 1 1 d . . .
C9 C 0.3858(3) 0.66964(12) 0.87890(11) 0.0228(5) Uani 1 1 d . . .
H9 H 0.4461 0.6351 0.9144 0.027 Uiso 1 1 calc R . .
C10 C 0.1952(3) 0.63664(14) 0.86434(13) 0.0307(5) Uani 1 1 d . . .
H10A H 0.1952 0.6008 0.8234 0.037 Uiso 1 1 calc R . .
H10B H 0.1481 0.6063 0.9046 0.037 Uiso 1 1 calc R . .
C11 C 0.0835(3) 0.71268(14) 0.85107(12) 0.0305(5) Uani 1 1 d . . .
H11A H 0.1007 0.7325 0.8033 0.037 Uiso 1 1 calc R . .
H11B H -0.0465 0.7024 0.8590 0.037 Uiso 1 1 calc R . .
C12 C 0.1573(3) 0.77250(13) 0.90326(12) 0.0263(5) Uani 1 1 d . . .
H12A H 0.1430 0.8288 0.8868 0.032 Uiso 1 1 calc R . .
H12B H 0.0964 0.7667 0.9485 0.032 Uiso 1 1 calc R . .
C13 C 0.4993(3) 0.67091(12) 0.81366(10) 0.0212(4) Uani 1 1 d . . .
C14 C 0.5332(3) 0.73390(14) 0.70447(11) 0.0265(5) Uani 1 1 d . . .
H14 H 0.5348 0.6789 0.6830 0.032 Uiso 1 1 calc R A 1
C15 C 0.7324(10) 0.7729(5) 0.7107(5) 0.051(2) Uani 0.60 1 d P B 1
H15A H 0.7585 0.7904 0.7586 0.061 Uiso 0.60 1 calc PR B 1
H15B H 0.8266 0.7345 0.6954 0.061 Uiso 0.60 1 calc PR B 1
C16 C 0.7171(11) 0.8457(6) 0.6613(6) 0.045(3) Uani 0.50 1 d P B 1
H16 H 0.8352 0.8647 0.6423 0.054 Uiso 0.50 1 calc PR B 1
C17 C 0.6117(14) 0.9113(6) 0.7021(6) 0.065(3) Uani 0.50 1 d P B 1
H17A H 0.6512 0.9150 0.7509 0.078 Uiso 0.50 1 calc PR B 1
H17B H 0.6193 0.9651 0.6800 0.078 Uiso 0.50 1 calc PR B 1
C15' C 0.7280(17) 0.7466(6) 0.6901(5) 0.025(2) Uani 0.40 1 d P B 2
H15C H 0.7837 0.6976 0.6699 0.030 Uiso 0.40 1 calc PR B 2
H15D H 0.7943 0.7618 0.7326 0.030 Uiso 0.40 1 calc PR B 2
C16' C 0.7243(12) 0.8165(5) 0.6379(4) 0.0292(17) Uani 0.50 1 d P B 2
H16' H 0.8369 0.8216 0.6098 0.035 Uiso 0.50 1 calc PR B 2
C17' C 0.6716(14) 0.8938(6) 0.6766(4) 0.047(3) Uani 0.50 1 d P B 2
H17C H 0.6875 0.9422 0.6471 0.056 Uiso 0.50 1 calc PR B 2
H17D H 0.7438 0.9004 0.7193 0.056 Uiso 0.50 1 calc PR B 2
C18 C 0.4444(5) 0.87761(16) 0.69576(17) 0.0574(9) Uani 1 1 d . . .
H18A H 0.3668 0.9159 0.6701 0.069 Uiso 1 1 calc R B 1
H18B H 0.3924 0.8717 0.7426 0.069 Uiso 1 1 calc R B 1
C19 C 0.4342(3) 0.79604(13) 0.65994(12) 0.0250(5) Uani 1 1 d . B .
C20 C 0.5708(4) 0.80638(17) 0.59945(15) 0.0486(8) Uani 1 1 d D . .
C21 C 0.5179(4) 0.87191(19) 0.54692(16) 0.0543(8) Uani 1 1 d . B .
H21A H 0.4029 0.8575 0.5252 0.082 Uiso 1 1 calc R . .
H21B H 0.6116 0.8761 0.5114 0.082 Uiso 1 1 calc R . .
H21C H 0.5054 0.9239 0.5707 0.082 Uiso 1 1 calc R . .
C22 C 0.6684(12) 0.7398(6) 0.5629(5) 0.071(4) Uani 0.40 1 d PD B 1
H22A H 0.7698 0.7624 0.5368 0.106 Uiso 0.40 1 calc PR B 1
H22B H 0.5855 0.7125 0.5311 0.106 Uiso 0.40 1 calc PR B 1
H22C H 0.7139 0.7009 0.5969 0.106 Uiso 0.40 1 calc PR B 1
C22' C 0.5758(9) 0.7260(3) 0.5564(3) 0.0516(17) Uani 0.60 1 d PD B 2
H22D H 0.6469 0.7345 0.5143 0.077 Uiso 0.60 1 calc PR B 2
H22E H 0.4526 0.7103 0.5439 0.077 Uiso 0.60 1 calc PR B 2
H22F H 0.6312 0.6831 0.5840 0.077 Uiso 0.60 1 calc PR B 2
C23 C 0.2446(4) 0.7704(2) 0.64118(17) 0.0566(9) Uani 1 1 d . . .
H23A H 0.1706 0.7677 0.6831 0.085 Uiso 1 1 calc R B .
H23B H 0.2480 0.7170 0.6192 0.085 Uiso 1 1 calc R . .
H23C H 0.1923 0.8097 0.6091 0.085 Uiso 1 1 calc R . .
C24 C 1.0721(3) 1.00640(16) 0.78979(14) 0.0395(6) Uani 1 1 d . . .
H24A H 1.0166 1.0596 0.7802 0.047 Uiso 1 1 calc R . .
H24B H 1.1126 0.9829 0.7454 0.047 Uiso 1 1 calc R . .
C25 C 1.2305(4) 1.01691(17) 0.83695(16) 0.0454(7) Uani 1 1 d . . .
H25A H 1.2795 0.9638 0.8492 0.068 Uiso 1 1 calc R . .
H25B H 1.1920 1.0450 0.8790 0.068 Uiso 1 1 calc R . .
H25C H 1.3236 1.0488 0.8136 0.068 Uiso 1 1 calc R . .
N1 N 0.7147(3) 0.93124(12) 0.89283(12) 0.0376(5) Uani 1 1 d . . .
H1 H 0.7384 0.8812 0.8805 0.045 Uiso 1 1 calc R . .
N2 N 0.3511(2) 0.74974(10) 0.90795(9) 0.0220(4) Uani 1 1 d . . .
O1 O 0.7968(3) 1.06191(10) 0.86821(12) 0.0539(6) Uani 1 1 d . . .
O2 O 0.64943(19) 0.77155(9) 0.91164(8) 0.0258(3) Uani 1 1 d . . .
O3 O 0.6038(2) 0.61832(10) 0.79847(8) 0.0293(4) Uani 1 1 d . . .
O4 O 0.45626(19) 0.73363(8) 0.77338(7) 0.0235(3) Uani 1 1 d . B .
O5 O 0.9403(2) 0.95358(10) 0.82168(10) 0.0382(4) Uani 1 1 d . . .

loop_
_atom_site_aniso_label
_atom_site_aniso_U_11
_atom_site_aniso_U_22
_atom_site_aniso_U_33
_atom_site_aniso_U_23
_atom_site_aniso_U_13
_atom_site_aniso_U_12
C1 0.0203(12) 0.0246(13) 0.0685(18) -0.0036(12) -0.0024(12) -0.0048(10)
C2 0.0158(11) 0.0218(11) 0.0576(15) -0.0076(10) -0.0036(11) -0.0013(9)
C3 0.0186(11) 0.0206(11) 0.0374(12) -0.0028(9) -0.0065(9) -0.0005(9)
C4 0.0232(11) 0.0212(11) 0.0380(12) -0.0029(10) -0.0067(10) -0.0021(10)
C5 0.0219(12) 0.0264(12) 0.0561(16) -0.0118(11) -0.0013(11) 0.0037(10)
C6 0.0255(12) 0.0243(12) 0.0792(19) -0.0223(13) 0.0011(13) -0.0001(11)
C7 0.0207(12) 0.0223(12) 0.092(2) -0.0175(13) 0.0020(13) -0.0056(10)
C8 0.0196(11) 0.0182(11) 0.0319(11) -0.0013(8) -0.0022(9) -0.0028(8)
C9 0.0236(11) 0.0150(9) 0.0298(11) -0.0002(8) -0.0015(9) -0.0045(8)
C10 0.0250(12) 0.0264(12) 0.0408(13) -0.0103(10) 0.0033(10) -0.0082(10)
C11 0.0178(11) 0.0334(13) 0.0403(12) -0.0070(10) 0.0008(10) -0.0053(10)
C12 0.0175(10) 0.0234(11) 0.0381(12) -0.0007(10) -0.0014(9) -0.0024(9)
C13 0.0171(10) 0.0167(10) 0.0299(11) -0.0025(8) -0.0068(9) -0.0025(9)
C14 0.0221(11) 0.0264(11) 0.0312(11) 0.0062(9) 0.0057(9) 0.0083(9)
C15 0.008(2) 0.074(6) 0.071(6) 0.022(4) -0.004(3) 0.010(4)
C16 0.017(3) 0.038(6) 0.079(8) 0.004(4) -0.015(5) -0.017(4)
C17 0.065(6) 0.036(4) 0.095(8) 0.004(6) -0.014(6) -0.015(4)
C15' 0.024(4) 0.034(5) 0.017(4) 0.009(3) -0.011(3) -0.004(4)
C16' 0.023(3) 0.033(4) 0.032(4) 0.004(3) 0.004(3) -0.007(3)
C17' 0.077(8) 0.039(6) 0.023(3) -0.006(3) -0.001(3) -0.041(6)
C18 0.090(3) 0.0207(13) 0.0620(18) 0.0036(13) -0.0065(18) 0.0069(15)
C19 0.0164(10) 0.0196(11) 0.0388(12) 0.0070(9) -0.0001(9) 0.0025(9)
C20 0.0323(14) 0.0536(17) 0.0598(17) 0.0345(14) 0.0184(13) 0.0194(13)
C21 0.0325(15) 0.0594(18) 0.071(2) 0.0400(16) 0.0160(14) 0.0105(14)
C22 0.032(5) 0.107(8) 0.072(6) 0.060(6) 0.025(5) 0.042(6)
C22' 0.058(4) 0.054(3) 0.043(3) 0.025(2) 0.030(3) 0.046(3)
C23 0.0345(15) 0.0650(19) 0.0704(19) 0.0456(17) -0.0233(14) -0.0184(14)
C24 0.0275(13) 0.0362(14) 0.0549(16) 0.0102(12) 0.0004(12) -0.0105(11)
C25 0.0300(14) 0.0433(16) 0.0628(17) 0.0097(14) -0.0027(13) -0.0201(12)
N1 0.0215(10) 0.0186(9) 0.0727(15) -0.0116(10) 0.0064(10) -0.0052(8)
N2 0.0194(9) 0.0161(8) 0.0305(9) -0.0038(7) -0.0014(7) -0.0002(7)
O1 0.0433(11) 0.0204(9) 0.0980(16) 0.0019(10) 0.0112(12) -0.0044(8)
O2 0.0184(8) 0.0201(7) 0.0390(9) -0.0044(7) -0.0020(6) 0.0002(6)
O3 0.0258(8) 0.0273(8) 0.0349(8) 0.0029(7) 0.0002(7) 0.0098(7)
O4 0.0223(8) 0.0189(7) 0.0293(7) -0.0006(6) -0.0010(6) 0.0032(6)
O5 0.0209(8) 0.0291(9) 0.0646(11) -0.0028(8) 0.0036(8) -0.0109(7)

loop_
_atom_type_symbol
_atom_type_description
_atom_type_scat_dispersion_real
_atom_type_scat_dispersion_imag
_atom_type_scat_source
C C 0.0033 0.0016 'International Tables Vol C Tables 4.2.6.8 and 6.1.1.4'
H H 0.0000 0.0000 'International Tables Vol C Tables 4.2.6.8 and 6.1.1.4'
N N 0.0061 0.0033 'International Tables Vol C Tables 4.2.6.8 and 6.1.1.4'
O O 0.0106 0.0060 'International Tables Vol C Tables 4.2.6.8 and 6.1.1.4'

loop_
_geom_angle_atom_site_label_1
_geom_angle_atom_site_label_2
_geom_angle_atom_site_label_3
_geom_angle
O1 C1 O5 125.2(2)
O1 C1 N1 127.0(3)
O5 C1 N1 107.8(2)
C7 C2 N1 122.6(2)
C7 C2 C3 118.6(2)
N1 C2 C3 118.8(2)
C4 C3 C2 119.5(2)
C4 C3 C8 120.22(19)
C2 C3 C8 120.0(2)
C5 C4 C3 121.0(2)
C5 C4 H4 119.5
C3 C4 H4 119.5
C6 C5 C4 118.9(2)
C6 C5 H5 120.5
C4 C5 H5 120.5
C5 C6 C7 121.4(2)
C5 C6 H6 119.3
C7 C6 H6 119.3
C6 C7 C2 120.4(2)
C6 C7 H7 119.8
C2 C7 H7 119.8
O2 C8 N2 119.82(19)
O2 C8 C3 120.28(18)
N2 C8 C3 119.86(18)
N2 C9 C13 113.88(17)
N2 C9 C10 103.32(17)
C13 C9 C10 111.16(18)
N2 C9 H9 109.4
C13 C9 H9 109.4
C10 C9 H9 109.4
C11 C10 C9 103.63(18)
C11 C10 H10A 111.0
C9 C10 H10A 111.0
C11 C10 H10B 111.0
C9 C10 H10B 111.0
H10A C10 H10B 109.0
C12 C11 C10 103.30(18)
C12 C11 H11A 111.1
C10 C11 H11A 111.1
C12 C11 H11B 111.1
C10 C11 H11B 111.1
H11A C11 H11B 109.1
N2 C12 C11 102.93(17)
N2 C12 H12A 111.2
C11 C12 H12A 111.2
N2 C12 H12B 111.2
C11 C12 H12B 111.2
H12A C12 H12B 109.1
O3 C13 O4 125.00(19)
O3 C13 C9 123.44(19)
O4 C13 C9 111.32(17)
O4 C14 C15' 123.7(4)
O4 C14 C19 109.39(16)
C15' C14 C19 105.4(4)
O4 C14 C15 106.9(4)
C19 C14 C15 102.3(3)
O4 C14 H14 112.5
C15' C14 H14 92.3
C19 C14 H14 112.5
C15 C14 H14 112.5
C16 C15 C14 101.4(5)
C16 C15 H15A 111.5
C14 C15 H15A 111.5
C16 C15 H15B 111.5
C14 C15 H15B 111.5
H15A C15 H15B 109.3
C15 C16 C17 105.5(8)
C15 C16 C20 100.4(5)
C17 C16 C20 107.3(6)
C15 C16 H16 114.1
C17 C16 H16 114.2
C20 C16 H16 114.2
C18 C17 C16 97.3(7)
C18 C17 H17A 112.3
C16 C17 H17A 112.3
C18 C17 H17B 112.3
C16 C17 H17B 112.3
H17A C17 H17B 109.9
C14 C15' C16' 102.2(8)
C14 C15' H15C 111.3
C16' C15' H15C 111.3
C14 C15' H15D 111.3
C16' C15' H15D 111.3
H15C C15' H15D 109.2
C20 C16' C15' 106.3(7)
C20 C16' C17' 99.0(7)
C15' C16' C17' 108.2(7)
C20 C16' H16' 114.0
C15' C16' H16' 114.0
C17' C16' H16' 114.0
C16' C17' C18 102.8(6)
C16' C17' H17C 111.2
C18 C17' H17C 111.2
C16' C17' H17D 111.2
C18 C17' H17D 111.2
H17C C17' H17D 109.1
C17 C18 C19 116.7(5)
C19 C18 C17' 95.0(4)
C17 C18 H18A 108.1
C19 C18 H18A 108.1
C17' C18 H18A 110.8
C17 C18 H18B 108.1
C19 C18 H18B 108.1
C17' C18 H18B 125.8
H18A C18 H18B 107.3
C23 C19 C18 113.9(2)
C23 C19 C14 113.09(19)
C18 C19 C14 108.4(2)
C23 C19 C20 117.0(2)
C18 C19 C20 102.3(2)
C14 C19 C20 100.72(17)
C16' C20 C22 86.8(6)
C16' C20 C21 119.0(4)
C22 C20 C21 109.3(5)
C16' C20 C19 98.3(4)
C22 C20 C19 126.1(5)
C21 C20 C19 114.2(2)
C16' C20 C22' 111.8(4)
C21 C20 C22' 104.6(3)
C19 C20 C22' 108.8(3)
C22 C20 C16 107.4(6)
C21 C20 C16 110.5(4)
C19 C20 C16 85.9(4)
C22' C20 C16 131.8(4)
C20 C21 H21A 109.5
C20 C21 H21B 109.5
H21A C21 H21B 109.5
C20 C21 H21C 109.5
H21A C21 H21C 109.5
H21B C21 H21C 109.5
C20 C22 H22A 109.5
C20 C22 H22B 109.5
C20 C22 H22C 109.5
C20 C22' H22D 109.5
C20 C22' H22E 109.5
H22D C22' H22E 109.5
C20 C22' H22F 109.5
H22D C22' H22F 109.5
H22E C22' H22F 109.5
C19 C23 H23A 109.5
C19 C23 H23B 109.5
H23A C23 H23B 109.5
C19 C23 H23C 109.5
H23A C23 H23C 109.5
H23B C23 H23C 109.5
O5 C24 C25 109.8(2)
O5 C24 H24A 109.7
C25 C24 H24A 109.7
O5 C24 H24B 109.7
C25 C24 H24B 109.7
H24A C24 H24B 108.2
C24 C25 H25A 109.5
C24 C25 H25B 109.5
H25A C25 H25B 109.5
C24 C25 H25C 109.5
H25A C25 H25C 109.5
H25B C25 H25C 109.5
C1 N1 C2 127.0(2)
C1 N1 H1 116.5
C2 N1 H1 116.5
C8 N2 C9 117.96(17)
C8 N2 C12 128.96(17)
C9 N2 C12 112.07(16)
C13 O4 C14 116.41(16)
C1 O5 C24 115.96(19)

loop_
_geom_bond_atom_site_label_1
_geom_bond_atom_site_label_2
_geom_bond_distance
C1 O1 1.201(3)
C1 O5 1.356(3)
C1 N1 1.364(3)
C2 C7 1.394(3)
C2 N1 1.400(3)
C2 C3 1.412(3)
C3 C4 1.398(3)
C3 C8 1.491(3)
C4 C5 1.383(3)
C4 H4 0.9500
C5 C6 1.380(4)
C5 H5 0.9500
C6 C7 1.383(4)
C6 H6 0.9500
C7 H7 0.9500
C8 O2 1.246(3)
C8 N2 1.344(3)
C9 N2 1.462(3)
C9 C13 1.518(3)
C9 C10 1.541(3)
C9 H9 1.0000
C10 C11 1.528(3)
C10 H10A 0.9900
C10 H10B 0.9900
C11 C12 1.516(3)
C11 H11A 0.9900
C11 H11B 0.9900
C12 N2 1.488(3)
C12 H12A 0.9900
C12 H12B 0.9900
C13 O3 1.201(3)
C13 O4 1.337(2)
C14 O4 1.451(3)
C14 C15' 1.485(13)
C14 C19 1.529(3)
C14 C15 1.615(8)
C14 H14 1.0000
C15 C16 1.544(13)
C15 H15A 0.9900
C15 H15B 0.9900
C16 C17 1.553(12)
C16 C20 1.742(9)
C16 H16 1.0000
C17 C18 1.365(11)
C17 H17A 0.9900
C17 H17B 0.9900
C15' C16' 1.537(14)
C15' H15C 0.9900
C15' H15D 0.9900
C16' C20 1.370(9)
C16' C17' 1.534(10)
C16' H16' 1.0000
C17' C18 1.745(10)
C17' H17C 0.9900
C17' H17D 0.9900
C18 C19 1.519(3)
C18 H18A 0.9900
C18 H18B 0.9900
C19 C23 1.513(3)
C19 C20 1.557(3)
C20 C22 1.496(8)
C20 C21 1.537(3)
C20 C22' 1.570(6)
C21 H21A 0.9800
C21 H21B 0.9800
C21 H21C 0.9800
C22 H22A 0.9800
C22 H22B 0.9800
C22 H22C 0.9800
C22' H22D 0.9800
C22' H22E 0.9800
C22' H22F 0.9800
C23 H23A 0.9800
C23 H23B 0.9800
C23 H23C 0.9800
C24 O5 1.449(3)
C24 C25 1.497(4)
C24 H24A 0.9900
C24 H24B 0.9900
C25 H25A 0.9800
C25 H25B 0.9800
C25 H25C 0.9800
N1 H1 0.8800

loop_
_geom_torsion_atom_site_label_1
_geom_torsion_atom_site_label_2
_geom_torsion_atom_site_label_3
_geom_torsion_atom_site_label_4
_geom_torsion
C7 C2 C3 C4 -3.1(3)
N1 C2 C3 C4 175.7(2)
C7 C2 C3 C8 -178.0(2)
N1 C2 C3 C8 0.8(3)
C2 C3 C4 C5 1.1(3)
C8 C3 C4 C5 175.9(2)
C3 C4 C5 C6 1.5(4)
C4 C5 C6 C7 -2.0(4)
C5 C6 C7 C2 -0.1(4)
N1 C2 C7 C6 -176.1(3)
C3 C2 C7 C6 2.7(4)
C4 C3 C8 O2 -136.9(2)
C2 C3 C8 O2 38.0(3)
C4 C3 C8 N2 40.8(3)
C2 C3 C8 N2 -144.4(2)
N2 C9 C10 C11 28.5(2)
C13 C9 C10 C11 -94.1(2)
C9 C10 C11 C12 -38.7(2)
C10 C11 C12 N2 33.2(2)
N2 C9 C13 O3 147.1(2)
C10 C9 C13 O3 -96.7(2)
N2 C9 C13 O4 -38.3(2)
C10 C9 C13 O4 77.9(2)
O4 C14 C15 C16 -121.2(6)
C15' C14 C15 C16 95(2)
C19 C14 C15 C16 -6.3(6)
C14 C15 C16 C17 78.0(7)
C14 C15 C16 C20 -33.3(7)
C15 C16 C17 C18 -76.1(8)
C20 C16 C17 C18 30.3(8)
O4 C14 C15' C16' -126.4(4)
C19 C14 C15' C16' 0.3(6)
C15 C14 C15' C16' -84.0(19)
C14 C15' C16' C20 -33.5(7)
C14 C15' C16' C17' 72.0(8)
C20 C16' C17' C18 39.9(6)
C15' C16' C17' C18 -70.6(8)
C16 C17 C18 C19 3.9(8)
C16 C17 C18 C17' -17.5(15)
C16' C17' C18 C17 159(2)
C16' C17' C18 C19 -1.6(6)
C17 C18 C19 C23 -167.8(6)
C17' C18 C19 C23 -159.6(3)
C17 C18 C19 C14 65.3(6)
C17' C18 C19 C14 73.6(4)
C17 C18 C19 C20 -40.6(6)
C17' C18 C19 C20 -32.3(4)
O4 C14 C19 C23 -71.5(3)
C15' C14 C19 C23 153.5(4)
C15 C14 C19 C23 175.4(4)
O4 C14 C19 C18 55.8(3)
C15' C14 C19 C18 -79.1(4)
C15 C14 C19 C18 -57.3(4)
O4 C14 C19 C20 162.8(2)
C15' C14 C19 C20 27.9(4)
C15 C14 C19 C20 49.7(4)
C15' C16' C20 C22 -75.7(7)
C17' C16' C20 C22 172.3(7)
C15' C16' C20 C21 174.0(5)
C17' C16' C20 C21 62.0(6)
C15' C16' C20 C19 50.3(6)
C17' C16' C20 C19 -61.7(5)
C15' C16' C20 C22' -63.8(7)
C17' C16' C20 C22' -175.8(5)
C15' C16' C20 C16 103.9(16)
C17' C16' C20 C16 -8.1(12)
C23 C19 C20 C16' -171.1(4)
C18 C19 C20 C16' 63.7(4)
C14 C19 C20 C16' -48.1(4)
C23 C19 C20 C22 -78.9(6)
C18 C19 C20 C22 155.8(6)
C14 C19 C20 C22 44.1(6)
C23 C19 C20 C21 61.9(3)
C18 C19 C20 C21 -63.4(3)
C14 C19 C20 C21 -175.2(3)
C23 C19 C20 C22' -54.5(4)
C18 C19 C20 C22' -179.8(3)
C14 C19 C20 C22' 68.5(3)
C23 C19 C20 C16 172.5(4)
C18 C19 C20 C16 47.3(4)
C14 C19 C20 C16 -64.5(3)
C15 C16 C20 C16' -67.1(14)
C17 C16 C20 C16' -177.0(19)
C15 C16 C20 C22 -66.7(7)
C17 C16 C20 C22 -176.6(7)
C15 C16 C20 C21 174.2(5)
C17 C16 C20 C21 64.3(7)
C15 C16 C20 C19 59.9(6)
C17 C16 C20 C19 -50.0(6)
C15 C16 C20 C22' -51.8(8)
C17 C16 C20 C22' -161.7(6)
O1 C1 N1 C2 -4.6(5)
O5 C1 N1 C2 175.3(2)
C7 C2 N1 C1 -13.8(4)
C3 C2 N1 C1 167.5(2)
O2 C8 N2 C9 2.2(3)
C3 C8 N2 C9 -175.46(18)
O2 C8 N2 C12 -165.3(2)
C3 C8 N2 C12 17.1(3)
C13 C9 N2 C8 -56.7(2)
C10 C9 N2 C8 -177.37(19)
C13 C9 N2 C12 112.8(2)
C10 C9 N2 C12 -7.9(2)
C11 C12 N2 C8 152.1(2)
C11 C12 N2 C9 -16.0(2)
O3 C13 O4 C14 4.6(3)
C9 C13 O4 C14 -169.88(17)
C15' C14 O4 C13 -69.6(6)
C19 C14 O4 C13 165.45(17)
C15 C14 O4 C13 -84.5(4)
O1 C1 O5 C24 6.0(4)
N1 C1 O5 C24 -173.9(2)
C25 C24 O5 C1 89.3(3)
